data_7007435
loop_
_publ_author_name
'Jos\'e Calhorda, Maria'
'Costa, Paulo J.'
'Crespo, Olga'
'Gimeno, M Concepci\'on'
'Jones, Peter G.'
'Laguna, Antonio'
'Naranjo, Mar'
'Quintal, Susana'
'Shi, Yu-Jun'
'Villacampa, M. Dolores'

_publ_section_title
;
 Group 11 complexes with the bis(3,5-dimethylpyrazol-1-yl)methane
 ligand. How secondary bonds can influence the coordination environment
 of Ag(I): the role of coordinated water in [Ag2(mu-L)2(OH2)2](OTf)2.
;
_journal_issue 34
_journal_name_full 'Dalton transactions (Cambridge, England : 2003)'
_journal_page_first 4104
_journal_page_last 4113
_journal_paper_doi 10.1039/b605034d
_journal_year 2006
_chemical_formula_sum 'C13 H19 Cu F6 N5 P'
_chemical_formula_weight 453.84
_chemical_name_systematic
;
?
;
_space_group_IT_number 11
_symmetry_cell_setting monoclinic
_symmetry_space_group_name_Hall '-P 2yb'
_symmetry_space_group_name_H-M 'P 1 21/m 1'
_atom_sites_solution_hydrogens geom
_atom_sites_solution_primary direct
_atom_sites_solution_secondary difmap
_audit_creation_method SHELXL-97
_cell_angle_alpha 90.00
_cell_angle_beta 95.981(4)
_cell_angle_gamma 90.00
_cell_formula_units_Z 2
_cell_length_a 7.5202(8)
_cell_length_b 13.0771(14)
_cell_length_c 9.2673(11)
_cell_measurement_reflns_used 7123
_cell_measurement_temperature 153(2)
_cell_measurement_theta_max 30.02
_cell_measurement_theta_min 2.21
_cell_volume 906.41(17)
_computing_cell_refinement 'Bruker SAINT'
_computing_data_collection 'Bruker SMART'
_computing_data_reduction 'Bruker SAINT'
_computing_molecular_graphics 'Siemens XP'
_computing_publication_material SHELXL-97
_computing_structure_refinement 'SHELXL-97 (Sheldrick, 1997)'
_computing_structure_solution 'SHELXS-97 (Sheldrick, 1990)'
_diffrn_ambient_temperature 153(2)
_diffrn_detector_area_resol_mean 8.192
_diffrn_measured_fraction_theta_full 1.000
_diffrn_measured_fraction_theta_max 0.998
_diffrn_measurement_device_type 'Bruker SMART 1000 CCD area detector'
_diffrn_measurement_method 'phi and omega scans'
_diffrn_radiation_monochromator graphite
_diffrn_radiation_source 'fine-focus sealed tube'
_diffrn_radiation_type MoK\a
_diffrn_radiation_wavelength 0.71073
_diffrn_reflns_av_R_equivalents 0.0343
_diffrn_reflns_av_sigmaI/netI 0.0251
_diffrn_reflns_limit_h_max 10
_diffrn_reflns_limit_h_min -10
_diffrn_reflns_limit_k_max 17
_diffrn_reflns_limit_k_min -17
_diffrn_reflns_limit_l_max 12
_diffrn_reflns_limit_l_min -12
_diffrn_reflns_number 13077
_diffrn_reflns_theta_full 28.50
_diffrn_reflns_theta_max 28.70
_diffrn_reflns_theta_min 2.21
_exptl_absorpt_coefficient_mu 1.359
_exptl_absorpt_correction_T_max 0.8991
_exptl_absorpt_correction_T_min 0.6922
_exptl_absorpt_correction_type multi-scan
_exptl_absorpt_process_details SADABS
_exptl_crystal_colour colourless
_exptl_crystal_density_diffrn 1.663
_exptl_crystal_density_meas 0
_exptl_crystal_density_method 'not measured'
_exptl_crystal_description tablet
_exptl_crystal_F_000 460
_exptl_crystal_size_max 0.30
_exptl_crystal_size_mid 0.30
_exptl_crystal_size_min 0.08
_refine_diff_density_max 0.554
_refine_diff_density_min -0.358
_refine_diff_density_rms 0.072
_refine_ls_extinction_method none
_refine_ls_goodness_of_fit_ref 1.048
_refine_ls_hydrogen_treatment 'rigid methyls C5 and C6, others riding'
_refine_ls_matrix_type full
_refine_ls_number_parameters 145
_refine_ls_number_reflns 2438
_refine_ls_number_restraints 21
_refine_ls_restrained_S_all 1.064
_refine_ls_R_factor_all 0.0522
_refine_ls_R_factor_gt 0.0368
_refine_ls_shift/su_max 0.001
_refine_ls_shift/su_mean 0.000
_refine_ls_structure_factor_coef Fsqd
_refine_ls_weighting_details 'calc w=1/[\s^2^(Fo^2^)+(0.0472P)^2^+0.7934P] where P=(Fo^2^+2Fc^2^)/3'
_refine_ls_weighting_scheme calc
_refine_ls_wR_factor_gt 0.0918
_refine_ls_wR_factor_ref 0.1006
_reflns_number_gt 1978
_reflns_number_total 2438
_reflns_threshold_expression >2sigma(I)
_cod_data_source_file b605034d.txt
_cod_data_source_block esskuh
_cod_depositor_comments
;
The following automatic conversions were performed:
'_symmetry_cell_setting' value 'Monoclinic' changed to 'monoclinic'
according to '/home/saulius/struct/CIF-dictionaries/cif_core.dic'
dictionary named 'cif_core.dic' version 2.4.1 from 2010-06-29.

Automatic conversion script
Id: cif_fix_enum 1527 2010-12-29 10:47:43Z saulius 
;
_cod_original_sg_symbol_H-M 'P 21/m'
_cod_database_code 7007435

loop_
_symmetry_equiv_pos_as_xyz
'x, y, z'
'-x, y+1/2, -z'
'-x, -y, -z'
'x, -y-1/2, z'

loop_
_atom_site_label
_atom_site_type_symbol
_atom_site_fract_x
_atom_site_fract_y
_atom_site_fract_z
_atom_site_U_iso_or_equiv
_atom_site_adp_type
_atom_site_occupancy
_atom_site_symmetry_multiplicity
_atom_site_calc_flag
_atom_site_refinement_flags
_atom_site_disorder_assembly
_atom_site_disorder_group
Cu Cu 0.34831(5) 0.2500 0.25573(4) 0.03134(14) Uani 1 2 d S . .
N1 N 0.1707(2) 0.36239(15) 0.2139(2) 0.0294(4) Uani 1 1 d . . .
N2 N 0.0128(2) 0.34203(15) 0.12978(19) 0.0286(4) Uani 1 1 d . . .
N3 N 0.5896(4) 0.2500 0.3306(3) 0.0330(6) Uani 1 2 d S . .
C1 C 0.0016(4) 0.2500 0.0417(3) 0.0325(7) Uani 1 2 d S . .
H1A H 0.0999 0.2500 -0.0214 0.039 Uiso 1 2 calc SR . .
H1B H -0.1129 0.2500 -0.0215 0.039 Uiso 1 2 calc SR . .
C2 C 0.1461(3) 0.45180(19) 0.2772(3) 0.0327(5) Uani 1 1 d . . .
C3 C -0.0257(3) 0.48971(19) 0.2328(3) 0.0362(5) Uani 1 1 d . . .
H3 H -0.0758 0.5520 0.2622 0.043 Uiso 1 1 calc R . .
C4 C -0.1069(3) 0.41874(18) 0.1383(2) 0.0317(5) Uani 1 1 d . . .
C5 C 0.2903(3) 0.4973(2) 0.3815(3) 0.0437(6) Uani 1 1 d . . .
H5A H 0.4020 0.4596 0.3761 0.052 Uiso 1 1 calc R . .
H5B H 0.2554 0.4929 0.4803 0.052 Uiso 1 1 calc R . .
H5C H 0.3077 0.5692 0.3564 0.052 Uiso 1 1 calc R . .
C6 C -0.2875(3) 0.4197(2) 0.0542(3) 0.0404(6) Uani 1 1 d . . .
H6A H -0.2743 0.4186 -0.0499 0.049 Uiso 1 1 calc R . .
H6B H -0.3517 0.4817 0.0776 0.049 Uiso 1 1 calc R . .
H6C H -0.3550 0.3594 0.0796 0.049 Uiso 1 1 calc R . .
C7 C 0.7280(4) 0.2500 0.3920(3) 0.0311(7) Uani 1 2 d S . .
C8 C 0.9043(4) 0.2500 0.4746(4) 0.0396(8) Uani 1 2 d S . .
H8A H 0.8925 0.2500 0.5789 0.055(13) Uiso 1 2 d SR . .
H8B H 0.9665 0.1873 0.4510 0.084(12) Uiso 1 1 d R . .
P P 0.38537(11) 0.2500 0.74335(9) 0.02953(19) Uani 1 2 d SD . .
F2 F 0.5991(3) 0.2500 0.7473(3) 0.0504(6) Uani 1 2 d SD A .
F4 F 0.1706(2) 0.2500 0.7411(2) 0.0406(5) Uani 1 2 d SD A .
F1 F 0.3886(3) 0.13011(18) 0.7479(4) 0.0917(16) Uani 0.846(6) 1 d PD A 1
F3 F 0.3677(5) 0.2500 0.5749(3) 0.112(2) Uani 0.846(6) 2 d SPD A 1
F5 F 0.4040(4) 0.2500 0.9155(3) 0.0841(17) Uani 0.846(6) 2 d SPD A 1
F6 F 0.3820(14) 0.1678(8) 0.8596(11) 0.043(3) Uiso 0.154(6) 1 d PD A 2
F7 F 0.3583(13) 0.1653(8) 0.6237(12) 0.043(3) Uiso 0.154(6) 1 d PD A 2

loop_
_atom_site_aniso_label
_atom_site_aniso_U_11
_atom_site_aniso_U_22
_atom_site_aniso_U_33
_atom_site_aniso_U_23
_atom_site_aniso_U_13
_atom_site_aniso_U_12
Cu 0.01976(19) 0.0374(2) 0.0362(2) 0.000 -0.00005(14) 0.000
N1 0.0229(8) 0.0305(10) 0.0335(10) 0.0042(8) -0.0029(7) -0.0031(7)
N2 0.0246(9) 0.0301(10) 0.0298(9) 0.0035(7) -0.0030(7) -0.0007(7)
N3 0.0265(13) 0.0370(16) 0.0349(14) 0.000 0.0011(11) 0.000
C1 0.0312(16) 0.0382(19) 0.0274(15) 0.000 -0.0006(12) 0.000
C2 0.0302(11) 0.0274(12) 0.0389(12) 0.0047(9) -0.0035(9) -0.0045(9)
C3 0.0348(12) 0.0274(12) 0.0451(13) 0.0010(10) -0.0022(10) 0.0030(9)
C4 0.0288(11) 0.0310(12) 0.0344(11) 0.0078(9) -0.0003(9) 0.0019(9)
C5 0.0405(13) 0.0308(14) 0.0565(16) -0.0008(11) -0.0104(12) -0.0059(10)
C6 0.0304(12) 0.0424(15) 0.0459(14) 0.0047(11) -0.0080(10) 0.0055(10)
C7 0.0285(16) 0.0323(17) 0.0327(16) 0.000 0.0048(13) 0.000
C8 0.0270(16) 0.051(2) 0.0394(19) 0.000 -0.0042(14) 0.000
P 0.0272(4) 0.0294(4) 0.0325(4) 0.000 0.0052(3) 0.000
F2 0.0300(10) 0.0407(13) 0.0827(17) 0.000 0.0161(10) 0.000
F4 0.0269(10) 0.0579(14) 0.0358(10) 0.000 -0.0019(8) 0.000
F1 0.0474(13) 0.0304(12) 0.201(5) -0.0046(16) 0.0324(17) -0.0042(9)
F3 0.068(2) 0.242(8) 0.0277(16) 0.000 0.0161(15) 0.000
F5 0.0327(15) 0.183(5) 0.0347(16) 0.000 -0.0047(12) 0.000

loop_
_atom_type_symbol
_atom_type_description
_atom_type_scat_dispersion_real
_atom_type_scat_dispersion_imag
_atom_type_scat_source
C C 0.0033 0.0016 'International Tables Vol C Tables 4.2.6.8 and 6.1.1.4'
H H 0.0000 0.0000 'International Tables Vol C Tables 4.2.6.8 and 6.1.1.4'
N N 0.0061 0.0033 'International Tables Vol C Tables 4.2.6.8 and 6.1.1.4'
F F 0.0171 0.0103 'International Tables Vol C Tables 4.2.6.8 and 6.1.1.4'
P P 0.1023 0.0942 'International Tables Vol C Tables 4.2.6.8 and 6.1.1.4'
Cu Cu 0.3201 1.2651 'International Tables Vol C Tables 4.2.6.8 and 6.1.1.4'

loop_
_geom_angle_atom_site_label_1
_geom_angle_atom_site_label_2
_geom_angle_atom_site_label_3
_geom_angle
_geom_angle_site_symmetry_1
_geom_angle_site_symmetry_3
_geom_angle_publ_flag
N3 Cu N1 132.40(5) . . ?
N1 Cu N1 94.80(10) 4_565 . ?
C2 N1 N2 105.56(18) . . ?
C2 N1 Cu 133.07(15) . . ?
N2 N1 Cu 119.18(15) . . ?
C4 N2 N1 111.26(18) . . ?
C4 N2 C1 130.2(2) . . ?
N1 N2 C1 118.4(2) . . ?
C7 N3 Cu 171.6(3) . . ?
N2 C1 N2 112.0(2) . 4_565 ?
N1 C2 C3 110.3(2) . . ?
N1 C2 C5 120.6(2) . . ?
C3 C2 C5 129.1(2) . . ?
C4 C3 C2 106.4(2) . . ?
N2 C4 C3 106.44(19) . . ?
N2 C4 C6 123.3(2) . . ?
C3 C4 C6 130.3(2) . . ?
N3 C7 C8 178.6(4) . . ?
F3 P F1 91.50(15) . . ?
F1 P F1 176.6(3) . 4_565 ?
F3 P F5 179.84(18) . . ?
F1 P F5 88.49(15) . . ?
F3 P F2 90.22(17) . . ?
F1 P F2 89.23(9) . . ?
F5 P F2 89.62(15) . . ?
F3 P F4 90.35(16) . . ?
F1 P F4 90.75(9) . . ?
F5 P F4 89.81(13) . . ?
F2 P F4 179.43(13) . . ?

loop_
_geom_bond_atom_site_label_1
_geom_bond_atom_site_label_2
_geom_bond_distance
_geom_bond_site_symmetry_2
_geom_bond_publ_flag
Cu N3 1.874(3) . ?
Cu N1 1.9966(19) . ?
N1 C2 1.330(3) . ?
N1 N2 1.377(2) . ?
N2 C4 1.356(3) . ?
N2 C1 1.452(3) . ?
N3 C7 1.133(4) . ?
C2 C3 1.404(3) . ?
C2 C5 1.499(3) . ?
C3 C4 1.374(3) . ?
C4 C6 1.494(3) . ?
C7 C8 1.460(4) . ?
P F1 1.569(2) . ?
P F2 1.604(2) . ?
P F3 1.553(3) . ?
P F4 1.613(2) . ?
P F5 1.587(3) . ?
P F6 1.524(9) . ?
P F7 1.566(9) . ?

loop_
_geom_hbond_atom_site_label_D
_geom_hbond_atom_site_label_H
_geom_hbond_atom_site_label_A
_geom_hbond_distance_DH
_geom_hbond_distance_HA
_geom_hbond_distance_DA
_geom_hbond_angle_DHA
_geom_hbond_site_symmetry_A
C1 H1A F4 0.99 2.32 3.181(4) 145.2 1_554
C8 H8A F4 0.98 2.44 3.013(4) 116.5 1_655
C3 H3 F1 0.95 2.56 3.310(3) 136.3 2_556
C6 H6B F1 0.98 2.56 3.436(4) 148.9 2_556
C1 H1A F5 0.99 2.42 3.357(4) 157.9 1_554
C6 H6C F5 0.98 2.66 3.367(3) 129.4 1_454
